data_4332187
loop_
_publ_author_name
'Maheswari, Palanisamy Uma'
'Modec, Barbara'
'Pevec, Andrej'
'Kozlev\<car, Bojan'
'Massera, Chiara'
'Gamez, Patrick'
'Reedijk, Jan'

_publ_section_title
;
 Crystallographic Evidence of Nitrate&#x2212;\p Interactions Involving the
 Electron-Deficient 1,3,5-Triazine Ring
;
_journal_issue 17
_journal_name_full 'Inorganic Chemistry'
_journal_page_first 6637
_journal_page_last 6645
_journal_paper_doi 10.1021/ic060101j
_journal_volume 45
_journal_year 2006
_chemical_formula_sum 'C45 H45 N21 O18 Zn3'
_chemical_formula_weight 1364.13
_chemical_name_systematic
;
 ?
;
_space_group_IT_number 2
_symmetry_cell_setting triclinic
_symmetry_space_group_name_Hall '-P 1'
_symmetry_space_group_name_H-M 'P -1'
_atom_sites_solution_hydrogens geom
_atom_sites_solution_primary direct
_atom_sites_solution_secondary difmap
_audit_creation_method SHELXL-97
_cell_angle_alpha 103.5655(7)
_cell_angle_beta 108.2373(8)
_cell_angle_gamma 98.6338(9)
_cell_formula_units_Z 2
_cell_length_a 13.0972(2)
_cell_length_b 15.1275(3)
_cell_length_c 16.6703(3)
_cell_measurement_reflns_used 10105
_cell_measurement_temperature 150(2)
_cell_measurement_theta_max 27.48
_cell_measurement_theta_min 2.55
_cell_volume 2958.71(9)
_computing_cell_refinement 'DENZO-SMN (Otwinowski & Minor, 1997)'
_computing_data_collection 'KappaCCD Reference Manual (Nonius, 1998)'
_computing_data_reduction 'DENZO-SMN (Otwinowski & Minor, 1997)'
_computing_structure_refinement 'SHELXL-97 (Sheldrick, 1997)'
_computing_structure_solution 'SHELXS-97 (Sheldrick, 1997)'
_diffrn_ambient_temperature 150(2)
_diffrn_detector_area_resol_mean 0.055
_diffrn_measured_fraction_theta_full 0.985
_diffrn_measured_fraction_theta_max 0.985
_diffrn_measurement_device_type
;
Nonius KappaCCD area-detector diffractometer (with an Oxford Cryostream cooler)
;
_diffrn_measurement_method '\w scans at fixed \c = 55\%'
_diffrn_radiation_monochromator graphite
_diffrn_radiation_source 'fine-focus sealed tube'
_diffrn_radiation_type MoK\a
_diffrn_radiation_wavelength 0.71073
_diffrn_reflns_av_R_equivalents 0.042
_diffrn_reflns_av_sigmaI/netI 0.0572
_diffrn_reflns_limit_h_max 16
_diffrn_reflns_limit_h_min -16
_diffrn_reflns_limit_k_max 19
_diffrn_reflns_limit_k_min -19
_diffrn_reflns_limit_l_max 21
_diffrn_reflns_limit_l_min -21
_diffrn_reflns_number 22415
_diffrn_reflns_theta_full 27.47
_diffrn_reflns_theta_max 27.48
_diffrn_reflns_theta_min 2.55
_exptl_absorpt_coefficient_mu 1.293
_exptl_absorpt_correction_T_max 0.8816
_exptl_absorpt_correction_T_min 0.7382
_exptl_absorpt_correction_type multi-scan
_exptl_absorpt_process_details 'SCALEPACK (Otwinowski & Minor, 1997)'
_exptl_crystal_colour colourless
_exptl_crystal_density_diffrn 1.531
_exptl_crystal_density_method 'not measured'
_exptl_crystal_description 'square prism'
_exptl_crystal_F_000 1392
_exptl_crystal_size_max 0.25
_exptl_crystal_size_mid 0.13
_exptl_crystal_size_min 0.10
_refine_diff_density_max 1.226
_refine_diff_density_min -0.516
_refine_diff_density_rms 0.094
_refine_ls_extinction_method none
_refine_ls_goodness_of_fit_ref 1.056
_refine_ls_hydrogen_treatment refall
_refine_ls_matrix_type full
_refine_ls_number_parameters 787
_refine_ls_number_reflns 13341
_refine_ls_number_restraints 0
_refine_ls_restrained_S_all 1.056
_refine_ls_R_factor_all 0.0743
_refine_ls_R_factor_gt 0.0486
_refine_ls_shift/su_max 0.001
_refine_ls_shift/su_mean 0.000
_refine_ls_structure_factor_coef Fsqd
_refine_ls_weighting_details 'calc w=1/[\s^2^(Fo^2^)+(0.0454P)^2^+4.3176P] where P=(Fo^2^+2Fc^2^)/3'
_refine_ls_weighting_scheme calc
_refine_ls_wR_factor_gt 0.1123
_refine_ls_wR_factor_ref 0.1260
_reflns_number_gt 10032
_reflns_number_total 13341
_reflns_threshold_expression >2sigma(I)
_cod_data_source_file ic060101jsup2.cif
_cod_data_source_block k864
_cod_original_sg_symbol_H-M P-1
_cod_database_code 4332187

loop_
_symmetry_equiv_pos_as_xyz
'x, y, z'
'-x, -y, -z'

loop_
_atom_site_label
_atom_site_type_symbol
_atom_site_fract_x
_atom_site_fract_y
_atom_site_fract_z
_atom_site_U_iso_or_equiv
_atom_site_adp_type
_atom_site_occupancy
_atom_site_symmetry_multiplicity
_atom_site_calc_flag
_atom_site_refinement_flags
Zn1 Zn 0.27711(3) 0.86645(3) 0.35795(2) 0.02577(10) Uani 1 1 d .
Zn2 Zn -0.31894(3) 0.51480(3) 0.18385(2) 0.02817(10) Uani 1 1 d .
Zn3 Zn 0.00566(3) 0.81666(3) 0.76294(2) 0.02796(10) Uani 1 1 d .
N1 N 0.0348(2) 0.81357(17) 0.41732(16) 0.0231(5) Uani 1 1 d .
N2 N -0.0470(2) 0.65265(18) 0.39060(17) 0.0247(5) Uani 1 1 d .
N3 N -0.0150(2) 0.70491(18) 0.27394(17) 0.0259(6) Uani 1 1 d .
N4 N 0.0089(2) 0.75868(17) 0.52989(17) 0.0249(5) Uani 1 1 d .
N5 N 0.0725(2) 0.86083(18) 0.30546(17) 0.0253(5) Uani 1 1 d .
N6 N -0.0993(2) 0.54976(18) 0.25039(17) 0.0270(6) Uani 1 1 d .
N7 N 0.2626(2) 0.96467(18) 0.45589(17) 0.0271(6) Uani 1 1 d .
N8 N 0.2153(2) 0.78500(19) 0.23137(18) 0.0303(6) Uani 1 1 d .
N9 N -0.2636(2) 0.5682(2) 0.10290(19) 0.0343(6) Uani 1 1 d .
N10 N -0.2833(2) 0.46972(18) 0.29074(18) 0.0282(6) Uani 1 1 d .
N11 N -0.1389(2) 0.77356(19) 0.65277(18) 0.0279(6) Uani 1 1 d .
N12 N 0.1528(2) 0.82554(19) 0.74049(17) 0.0280(6) Uani 1 1 d .
N13 N 0.3683(3) 1.0044(2) 0.2996(2) 0.0428(8) Uani 1 1 d .
N14 N 0.3445(2) 0.7428(2) 0.4392(2) 0.0372(7) Uani 1 1 d .
N15 N -0.3841(3) 0.3373(2) 0.0683(2) 0.0395(7) Uani 1 1 d .
N16 N -0.4034(3) 0.6548(2) 0.2428(2) 0.0482(8) Uani 1 1 d .
N17 N -0.0463(2) 0.6900(2) 0.8424(2) 0.0334(6) Uani 1 1 d .
N18 N 0.0508(3) 0.9740(2) 0.8928(2) 0.0409(7) Uani 1 1 d .
O1 O 0.4071(2) 0.94977(17) 0.34260(17) 0.0372(6) Uani 1 1 d .
O2 O 0.2663(2) 0.99797(19) 0.27472(19) 0.0459(7) Uani 1 1 d .
O3 O 0.4317(3) 1.0614(2) 0.2853(3) 0.0764(11) Uani 1 1 d .
O4 O 0.3996(2) 0.80587(18) 0.41885(17) 0.0387(6) Uani 1 1 d .
O5 O 0.2441(2) 0.7400(2) 0.42259(19) 0.0451(7) Uani 1 1 d .
O6 O 0.3911(2) 0.6898(2) 0.4740(2) 0.0619(9) Uani 1 1 d .
O7 O -0.4361(2) 0.39866(18) 0.09155(17) 0.0399(6) Uani 1 1 d .
O8 O -0.4382(3) 0.2616(2) 0.0137(2) 0.0677(9) Uani 1 1 d .
O9 O -0.2816(2) 0.35756(18) 0.10259(18) 0.0423(6) Uani 1 1 d .
O10 O -0.4518(2) 0.57241(18) 0.18860(17) 0.0399(6) Uani 1 1 d .
O11 O -0.2998(2) 0.67372(19) 0.27565(18) 0.0461(7) Uani 1 1 d .
O12 O -0.4572(3) 0.7101(3) 0.2615(3) 0.0918(14) Uani 1 1 d .
O13 O 0.03051(19) 0.71008(16) 0.81200(16) 0.0329(5) Uani 1 1 d .
O14 O -0.1147(2) 0.7385(2) 0.83840(19) 0.0467(7) Uani 1 1 d .
O15 O -0.0482(2) 0.6245(2) 0.8737(2) 0.0494(7) Uani 1 1 d .
O16 O 0.1168(3) 0.9259(2) 0.91719(18) 0.0564(8) Uani 1 1 d .
O17 O -0.0237(2) 0.93833(16) 0.81363(15) 0.0348(5) Uani 1 1 d .
O18 O 0.0514(3) 1.0501(2) 0.93827(18) 0.0591(8) Uani 1 1 d .
C1 C 0.0278(2) 0.7897(2) 0.3330(2) 0.0232(6) Uani 1 1 d .
C2 C -0.0017(2) 0.7411(2) 0.44277(19) 0.0223(6) Uani 1 1 d .
C3 C 0.1678(3) 0.8358(2) 0.6663(2) 0.0260(6) Uani 1 1 d .
C4 C 0.1692(3) 0.9944(2) 0.4453(2) 0.0274(7) Uani 1 1 d .
C5 C -0.1510(3) 0.7209(2) 0.5715(2) 0.0270(7) Uani 1 1 d .
C6 C -0.0513(3) 0.6910(2) 0.5588(2) 0.0257(6) Uani 1 1 d .
H6A H -0.0018 0.6857 0.6153 0.031 Uiso 1 1 calc R
H6B H -0.0752 0.6286 0.5141 0.031 Uiso 1 1 calc R
C7 C 0.2670(3) 0.8317(2) 0.6537(2) 0.0321(7) Uani 1 1 d .
H7 H 0.2754 0.8382 0.6006 0.039 Uiso 1 1 calc R
C8 C 0.3464(3) 1.0727(3) 0.6012(2) 0.0394(8) Uani 1 1 d .
H8 H 0.4093 1.0995 0.6543 0.047 Uiso 1 1 calc R
C9 C -0.1812(3) 0.4614(2) 0.3339(2) 0.0277(7) Uani 1 1 d .
C10 C 0.0718(3) 0.8489(2) 0.5959(2) 0.0256(6) Uani 1 1 d .
H10A H 0.0227 0.8773 0.6233 0.031 Uiso 1 1 calc R
H10B H 0.0994 0.8920 0.5667 0.031 Uiso 1 1 calc R
C11 C 0.0768(3) 0.9567(2) 0.3558(2) 0.0278(7) Uani 1 1 d .
H11A H 0.0052 0.9570 0.3642 0.033 Uiso 1 1 calc R
H11B H 0.0856 0.9994 0.3203 0.033 Uiso 1 1 calc R
C12 C 0.1600(3) 1.0625(2) 0.5132(2) 0.0323(7) Uani 1 1 d .
H12 H 0.0925 1.0812 0.5060 0.039 Uiso 1 1 calc R
C13 C 0.2502(3) 1.1027(2) 0.5911(2) 0.0377(8) Uani 1 1 d .
H13 H 0.2460 1.1507 0.6375 0.045 Uiso 1 1 calc R
C14 C -0.2506(3) 0.6977(3) 0.5008(2) 0.0357(8) Uani 1 1 d .
H14 H -0.2567 0.6619 0.4437 0.043 Uiso 1 1 calc R
C15 C -0.3292(3) 0.7789(3) 0.5969(3) 0.0426(9) Uani 1 1 d .
H15 H -0.3902 0.7993 0.6075 0.051 Uiso 1 1 calc R
C16 C 0.1236(3) 0.7957(3) 0.1745(2) 0.0372(8) Uani 1 1 d .
C17 C -0.3651(3) 0.4488(3) 0.3210(2) 0.0353(8) Uani 1 1 d .
H17 H -0.4372 0.4537 0.2896 0.042 Uiso 1 1 calc R
C18 C 0.0463(3) 0.8431(2) 0.2095(2) 0.0296(7) Uani 1 1 d .
H18A H 0.0480 0.9036 0.1961 0.036 Uiso 1 1 calc R
H18B H -0.0301 0.8035 0.1776 0.036 Uiso 1 1 calc R
C19 C 0.2382(3) 0.8124(3) 0.8036(2) 0.0360(8) Uani 1 1 d .
H19 H 0.2285 0.8055 0.8561 0.043 Uiso 1 1 calc R
C20 C -0.0954(3) 0.4749(2) 0.2927(2) 0.0313(7) Uani 1 1 d .
H20A H -0.0212 0.4889 0.3391 0.038 Uiso 1 1 calc R
H20B H -0.1048 0.4153 0.2479 0.038 Uiso 1 1 calc R
C21 C -0.0517(2) 0.6400(2) 0.3074(2) 0.0257(7) Uani 1 1 d .
C22 C 0.3386(3) 0.8087(3) 0.7950(3) 0.0402(9) Uani 1 1 d .
H22 H 0.3971 0.7999 0.8410 0.048 Uiso 1 1 calc R
C23 C -0.2421(3) 0.4144(2) 0.4421(2) 0.0395(8) Uani 1 1 d .
H23 H -0.2272 0.3961 0.4945 0.047 Uiso 1 1 calc R
C24 C -0.3362(3) 0.6005(4) 0.0450(3) 0.0538(11) Uani 1 1 d .
H24 H -0.4082 0.5979 0.0472 0.065 Uiso 1 1 calc R
C25 C -0.1589(3) 0.4354(2) 0.4104(2) 0.0350(8) Uani 1 1 d .
H25 H -0.0859 0.4318 0.4413 0.042 Uiso 1 1 calc R
C26 C 0.2847(3) 0.7420(3) 0.2001(3) 0.0464(10) Uani 1 1 d .
H26 H 0.3486 0.7328 0.2407 0.056 Uiso 1 1 calc R
C27 C -0.1632(3) 0.5694(3) 0.0995(2) 0.0421(9) Uani 1 1 d .
C28 C 0.3493(3) 1.0028(2) 0.5323(2) 0.0345(8) Uani 1 1 d .
H28 H 0.4150 0.9810 0.5393 0.041 Uiso 1 1 calc R
C29 C 0.3534(3) 0.8179(3) 0.7186(3) 0.0395(8) Uani 1 1 d .
H29 H 0.4218 0.8148 0.7109 0.047 Uiso 1 1 calc R
C30 C -0.2280(3) 0.8012(3) 0.6649(2) 0.0362(8) Uani 1 1 d .
H30 H -0.2205 0.8372 0.7222 0.043 Uiso 1 1 calc R
C31 C -0.3410(3) 0.7269(3) 0.5134(3) 0.0420(9) Uani 1 1 d .
H31 H -0.4098 0.7114 0.4655 0.050 Uiso 1 1 calc R
C32 C -0.0856(3) 0.5314(3) 0.1638(2) 0.0344(8) Uani 1 1 d .
H32A H -0.0992 0.4629 0.1374 0.041 Uiso 1 1 calc R
H32B H -0.0082 0.5602 0.1730 0.041 Uiso 1 1 calc R
C33 C -0.1335(4) 0.6032(4) 0.0375(3) 0.0668(15) Uani 1 1 d .
H33 H -0.0623 0.6026 0.0344 0.080 Uiso 1 1 calc R
C34 C -0.2064(4) 0.6377(5) -0.0200(4) 0.090(2) Uani 1 1 d .
H34 H -0.1854 0.6619 -0.0617 0.108 Uiso 1 1 calc R
C35 C -0.3476(3) 0.4205(3) 0.3961(3) 0.0414(9) Uani 1 1 d .
H35 H -0.4068 0.4056 0.4159 0.050 Uiso 1 1 calc R
C36 C 0.1015(4) 0.7691(4) 0.0839(3) 0.0614(13) Uani 1 1 d .
H36 H 0.0376 0.7795 0.0443 0.074 Uiso 1 1 calc R
C37 C -0.3098(4) 0.6365(5) -0.0159(4) 0.0801(18) Uani 1 1 d .
H37 H -0.3614 0.6599 -0.0544 0.096 Uiso 1 1 calc R
C38 C 0.2646(4) 0.7112(4) 0.1105(3) 0.0705(16) Uani 1 1 d .
H38 H 0.3128 0.6794 0.0896 0.085 Uiso 1 1 calc R
C39 C 0.1738(4) 0.7273(5) 0.0519(3) 0.0775(18) Uani 1 1 d .
H39 H 0.1610 0.7100 -0.0096 0.093 Uiso 1 1 calc R
N19 N 0.1754(4) 0.4557(3) 0.3539(3) 0.0752(13) Uani 1 1 d .
N20 N 0.4053(4) 0.2760(4) 0.2113(4) 0.0852(15) Uani 1 1 d .
N21 N 0.8180(5) 0.9352(4) 0.2313(4) 0.0972(17) Uani 1 1 d .
C40 C 0.2403(4) 0.4726(4) 0.3237(4) 0.0713(15) Uani 1 1 d .
C41 C 0.3225(6) 0.4915(6) 0.2839(6) 0.129(3) Uani 1 1 d .
H41A H 0.3561 0.4381 0.2751 0.194 Uiso 1 1 calc R
H41B H 0.3801 0.5479 0.3231 0.194 Uiso 1 1 calc R
H41C H 0.2866 0.5013 0.2266 0.194 Uiso 1 1 calc R
C42 C 0.3512(4) 0.2076(5) 0.1656(4) 0.0696(15) Uani 1 1 d .
C43 C 0.2790(6) 0.1150(6) 0.1084(4) 0.117(3) Uani 1 1 d .
H43A H 0.3213 0.0785 0.0805 0.176 Uiso 1 1 calc R
H43B H 0.2162 0.1233 0.0625 0.176 Uiso 1 1 calc R
H43C H 0.2516 0.0816 0.1442 0.176 Uiso 1 1 calc R
C44 C 0.7332(7) 0.9169(4) 0.1913(4) 0.097(2) Uani 1 1 d .
C45 C 0.6086(9) 0.9030(8) 0.1517(7) 0.205(6) Uani 1 1 d .
H45A H 0.5795 0.9183 0.1995 0.308 Uiso 1 1 calc R
H45B H 0.5744 0.8375 0.1158 0.308 Uiso 1 1 calc R
H45C H 0.5912 0.9441 0.1144 0.308 Uiso 1 1 calc R

loop_
_atom_site_aniso_label
_atom_site_aniso_U_11
_atom_site_aniso_U_22
_atom_site_aniso_U_33
_atom_site_aniso_U_23
_atom_site_aniso_U_13
_atom_site_aniso_U_12
Zn1 0.02481(19) 0.02653(19) 0.02639(19) 0.00728(15) 0.01003(15) 0.00687(15)
Zn2 0.02495(19) 0.0315(2) 0.0295(2) 0.01092(16) 0.01056(16) 0.00670(15)
Zn3 0.0269(2) 0.0317(2) 0.02660(19) 0.00968(15) 0.00990(16) 0.00914(15)
N1 0.0210(13) 0.0228(13) 0.0236(13) 0.0044(10) 0.0067(11) 0.0063(10)
N2 0.0204(13) 0.0253(13) 0.0260(13) 0.0039(11) 0.0083(11) 0.0048(10)
N3 0.0213(13) 0.0292(14) 0.0249(13) 0.0043(11) 0.0074(11) 0.0080(11)
N4 0.0257(13) 0.0223(13) 0.0242(13) 0.0047(10) 0.0097(11) 0.0004(10)
N5 0.0298(14) 0.0262(14) 0.0228(13) 0.0071(11) 0.0122(11) 0.0100(11)
N6 0.0234(13) 0.0258(14) 0.0275(14) 0.0010(11) 0.0089(11) 0.0053(11)
N7 0.0296(14) 0.0260(14) 0.0262(13) 0.0073(11) 0.0123(12) 0.0046(11)
N8 0.0297(15) 0.0314(15) 0.0303(14) 0.0061(12) 0.0137(12) 0.0083(12)
N9 0.0253(14) 0.0450(17) 0.0294(15) 0.0120(13) 0.0087(12) 0.0010(12)
N10 0.0241(14) 0.0258(14) 0.0293(14) 0.0069(11) 0.0051(11) 0.0023(11)
N11 0.0253(14) 0.0292(14) 0.0289(14) 0.0081(11) 0.0095(12) 0.0075(11)
N12 0.0240(14) 0.0323(15) 0.0260(14) 0.0093(11) 0.0080(11) 0.0038(11)
N13 0.0453(19) 0.0341(17) 0.056(2) 0.0192(15) 0.0250(17) 0.0066(14)
N14 0.0293(16) 0.0471(18) 0.0434(17) 0.0243(15) 0.0144(14) 0.0136(14)
N15 0.0459(19) 0.0322(17) 0.0308(16) 0.0040(13) 0.0092(14) 0.0004(14)
N16 0.045(2) 0.050(2) 0.0461(19) 0.0051(16) 0.0127(16) 0.0233(17)
N17 0.0348(16) 0.0324(15) 0.0387(16) 0.0168(13) 0.0154(13) 0.0104(12)
N18 0.0496(19) 0.0391(18) 0.0308(16) 0.0099(14) 0.0082(14) 0.0161(15)
O1 0.0322(13) 0.0357(14) 0.0453(14) 0.0153(11) 0.0148(11) 0.0061(11)
O2 0.0457(16) 0.0419(15) 0.0601(18) 0.0253(13) 0.0221(14) 0.0172(12)
O3 0.072(2) 0.062(2) 0.121(3) 0.056(2) 0.055(2) 0.0069(17)
O4 0.0347(13) 0.0413(14) 0.0481(15) 0.0239(12) 0.0175(12) 0.0102(11)
O5 0.0283(13) 0.0581(17) 0.0595(17) 0.0316(14) 0.0167(13) 0.0170(12)
O6 0.0391(16) 0.079(2) 0.097(2) 0.069(2) 0.0268(16) 0.0289(15)
O7 0.0334(13) 0.0391(14) 0.0395(14) 0.0091(11) 0.0076(11) 0.0025(11)
O8 0.067(2) 0.0443(18) 0.0571(19) -0.0133(15) 0.0079(17) -0.0084(15)
O9 0.0360(15) 0.0386(14) 0.0469(15) 0.0069(12) 0.0129(12) 0.0074(11)
O10 0.0331(13) 0.0412(15) 0.0428(14) 0.0090(12) 0.0116(12) 0.0125(11)
O11 0.0375(15) 0.0444(15) 0.0461(15) 0.0018(12) 0.0082(13) 0.0141(12)
O12 0.059(2) 0.079(3) 0.110(3) -0.016(2) 0.013(2) 0.045(2)
O13 0.0301(12) 0.0351(13) 0.0398(13) 0.0153(11) 0.0176(11) 0.0092(10)
O14 0.0484(16) 0.0619(18) 0.0572(17) 0.0347(15) 0.0335(14) 0.0353(14)
O15 0.0476(16) 0.0513(17) 0.0669(19) 0.0395(15) 0.0256(15) 0.0175(13)
O16 0.0608(19) 0.0609(19) 0.0391(15) 0.0112(14) 0.0020(14) 0.0316(16)
O17 0.0384(13) 0.0322(13) 0.0266(12) 0.0054(10) 0.0042(10) 0.0095(10)
O18 0.083(2) 0.0405(16) 0.0376(15) 0.0000(13) 0.0049(15) 0.0241(15)
C1 0.0169(14) 0.0290(16) 0.0234(15) 0.0061(12) 0.0070(12) 0.0087(12)
C2 0.0164(14) 0.0246(15) 0.0232(15) 0.0045(12) 0.0048(12) 0.0066(12)
C3 0.0256(16) 0.0220(15) 0.0279(16) 0.0071(12) 0.0081(13) 0.0027(12)
C4 0.0332(17) 0.0217(15) 0.0310(17) 0.0109(13) 0.0134(14) 0.0091(13)
C5 0.0273(16) 0.0236(16) 0.0295(16) 0.0086(13) 0.0104(14) 0.0029(13)
C6 0.0258(16) 0.0231(15) 0.0262(16) 0.0065(12) 0.0087(13) 0.0028(12)
C7 0.0286(17) 0.0334(18) 0.0336(18) 0.0104(14) 0.0131(15) 0.0008(14)
C8 0.036(2) 0.041(2) 0.0312(18) 0.0031(15) 0.0067(16) 0.0067(16)
C9 0.0263(16) 0.0169(14) 0.0317(17) 0.0017(12) 0.0045(14) 0.0036(12)
C10 0.0271(16) 0.0241(15) 0.0232(15) 0.0056(12) 0.0083(13) 0.0031(12)
C11 0.0332(17) 0.0265(16) 0.0284(16) 0.0106(13) 0.0128(14) 0.0140(14)
C12 0.0394(19) 0.0290(17) 0.0326(18) 0.0106(14) 0.0143(15) 0.0149(15)
C13 0.049(2) 0.0299(18) 0.0329(18) 0.0042(15) 0.0174(17) 0.0098(16)
C14 0.0264(17) 0.043(2) 0.0303(18) 0.0069(15) 0.0069(15) 0.0010(15)
C15 0.0275(18) 0.050(2) 0.051(2) 0.0135(19) 0.0161(17) 0.0118(16)
C16 0.0363(19) 0.048(2) 0.0262(17) 0.0069(15) 0.0118(15) 0.0140(17)
C17 0.0269(17) 0.041(2) 0.041(2) 0.0165(16) 0.0141(16) 0.0063(15)
C18 0.0312(17) 0.0361(18) 0.0243(16) 0.0108(14) 0.0101(14) 0.0130(14)
C19 0.0294(18) 0.046(2) 0.0317(18) 0.0188(16) 0.0056(15) 0.0061(15)
C20 0.0268(17) 0.0243(16) 0.0363(18) 0.0019(14) 0.0069(14) 0.0086(13)
C21 0.0157(14) 0.0296(16) 0.0277(16) 0.0020(13) 0.0060(12) 0.0083(12)
C22 0.0234(17) 0.048(2) 0.048(2) 0.0259(18) 0.0054(16) 0.0061(15)
C23 0.050(2) 0.0308(19) 0.0351(19) 0.0138(15) 0.0101(17) 0.0076(16)
C24 0.030(2) 0.089(3) 0.046(2) 0.036(2) 0.0118(18) 0.004(2)
C25 0.0345(19) 0.0250(17) 0.0375(19) 0.0073(14) 0.0039(16) 0.0073(14)
C26 0.041(2) 0.055(3) 0.042(2) 0.0036(18) 0.0180(18) 0.0212(19)
C27 0.0285(18) 0.062(3) 0.0237(17) 0.0019(16) 0.0085(15) -0.0037(17)
C28 0.0303(18) 0.0329(18) 0.0341(18) 0.0046(15) 0.0084(15) 0.0050(14)
C29 0.0236(17) 0.045(2) 0.051(2) 0.0173(18) 0.0138(16) 0.0065(15)
C30 0.0310(18) 0.043(2) 0.0374(19) 0.0102(16) 0.0153(16) 0.0124(15)
C31 0.0237(18) 0.051(2) 0.041(2) 0.0108(18) 0.0025(16) 0.0037(16)
C32 0.0283(17) 0.0394(19) 0.0306(17) -0.0024(15) 0.0159(15) 0.0029(15)
C33 0.035(2) 0.127(5) 0.041(2) 0.031(3) 0.018(2) 0.011(3)
C34 0.047(3) 0.179(7) 0.061(3) 0.073(4) 0.021(2) 0.014(3)
C35 0.045(2) 0.040(2) 0.043(2) 0.0185(17) 0.0195(18) 0.0058(17)
C36 0.047(2) 0.102(4) 0.032(2) 0.008(2) 0.0129(19) 0.030(3)
C37 0.038(2) 0.150(6) 0.070(3) 0.073(4) 0.018(2) 0.016(3)
C38 0.054(3) 0.103(4) 0.045(3) -0.009(3) 0.020(2) 0.035(3)
C39 0.057(3) 0.138(5) 0.031(2) 0.000(3) 0.018(2) 0.039(3)
N19 0.057(3) 0.072(3) 0.075(3) -0.002(2) 0.018(2) 0.008(2)
N20 0.048(3) 0.095(4) 0.110(4) 0.054(3) 0.013(3) 0.004(3)
N21 0.086(4) 0.113(5) 0.082(4) 0.030(3) 0.024(3) 0.005(3)
C40 0.048(3) 0.064(3) 0.079(4) -0.010(3) 0.020(3) 0.006(2)
C41 0.096(5) 0.112(6) 0.165(8) -0.007(5) 0.078(6) -0.009(4)
C42 0.039(3) 0.117(5) 0.057(3) 0.038(3) 0.014(2) 0.020(3)
C43 0.091(5) 0.161(8) 0.063(4) -0.005(4) 0.015(4) 0.012(5)
C44 0.115(6) 0.067(4) 0.058(3) 0.017(3) -0.017(4) -0.022(4)
C45 0.167(10) 0.168(10) 0.154(9) 0.053(8) -0.077(8) -0.041(8)

loop_
_atom_type_symbol
_atom_type_description
_atom_type_scat_dispersion_real
_atom_type_scat_dispersion_imag
_atom_type_scat_source
C C 0.0033 0.0016 'International Tables Vol C Tables 4.2.6.8 and 6.1.1.4'
H H 0.0000 0.0000 'International Tables Vol C Tables 4.2.6.8 and 6.1.1.4'
N N 0.0061 0.0033 'International Tables Vol C Tables 4.2.6.8 and 6.1.1.4'
O O 0.0106 0.0060 'International Tables Vol C Tables 4.2.6.8 and 6.1.1.4'
Zn Zn 0.2839 1.4301 'International Tables Vol C Tables 4.2.6.8 and 6.1.1.4'

loop_
_geom_angle_atom_site_label_1
_geom_angle_atom_site_label_2
_geom_angle_atom_site_label_3
_geom_angle
N8 Zn1 N7 149.42(11)
N8 Zn1 O4 103.44(11)
N7 Zn1 O4 106.07(11)
N8 Zn1 O1 94.29(11)
N7 Zn1 O1 96.74(10)
O4 Zn1 O1 83.61(10)
N8 Zn1 O5 96.14(11)
N7 Zn1 O5 93.68(10)
O4 Zn1 O5 56.09(9)
O1 Zn1 O5 139.69(9)
N8 Zn1 N5 74.85(10)
N7 Zn1 N5 76.29(10)
O4 Zn1 N5 145.81(9)
O1 Zn1 N5 130.46(9)
O5 Zn1 N5 89.85(8)
N9 Zn2 N10 147.70(11)
N9 Zn2 O7 99.01(11)
N10 Zn2 O7 100.12(11)
N9 Zn2 O10 104.61(12)
N10 Zn2 O10 102.49(11)
O7 Zn2 O10 85.89(10)
N9 Zn2 O11 90.03(11)
N10 Zn2 O11 90.72(10)
O7 Zn2 O11 141.93(10)
O10 Zn2 O11 56.08(9)
O17 Zn3 O13 131.16(10)
O17 Zn3 N12 115.35(11)
O13 Zn3 N12 90.80(10)
O17 Zn3 N11 94.71(10)
O13 Zn3 N11 109.71(10)
N12 Zn3 N11 116.93(11)
C1 N1 C2 113.7(3)
C21 N2 C2 113.8(3)
C1 N3 C21 113.0(3)
C2 N4 C6 120.9(3)
C2 N4 C10 121.8(3)
C6 N4 C10 117.0(2)
C1 N5 C18 117.4(3)
C1 N5 C11 115.1(2)
C18 N5 C11 116.1(2)
C1 N5 Zn1 103.73(18)
C18 N5 Zn1 100.93(18)
C11 N5 Zn1 99.39(18)
C21 N6 C20 115.5(3)
C21 N6 C32 116.0(3)
C20 N6 C32 118.0(3)
C4 N7 C28 119.5(3)
C4 N7 Zn1 121.3(2)
C28 N7 Zn1 119.1(2)
C16 N8 C26 119.6(3)
C16 N8 Zn1 120.0(2)
C26 N8 Zn1 117.4(2)
C27 N9 C24 119.4(3)
C27 N9 Zn2 123.7(3)
C24 N9 Zn2 116.8(2)
C9 N10 C17 119.4(3)
C9 N10 Zn2 122.7(2)
C17 N10 Zn2 118.0(2)
C5 N11 C30 118.3(3)
C5 N11 Zn3 125.6(2)
C30 N11 Zn3 116.1(2)
C19 N12 C3 118.0(3)
C19 N12 Zn3 115.9(2)
C3 N12 Zn3 125.9(2)
O3 N13 O2 122.6(3)
O3 N13 O1 119.2(3)
O2 N13 O1 118.1(3)
O6 N14 O5 123.3(3)
O6 N14 O4 119.9(3)
O5 N14 O4 116.8(3)
O8 N15 O9 123.1(3)
O8 N15 O7 118.6(3)
O9 N15 O7 118.3(3)
O12 N16 O11 122.8(4)
O12 N16 O10 120.7(4)
O11 N16 O10 116.5(3)
O15 N17 O14 123.3(3)
O15 N17 O13 118.9(3)
O14 N17 O13 117.8(3)
O18 N18 O16 124.5(3)
O18 N18 O17 119.2(3)
O16 N18 O17 116.3(3)
N13 O1 Zn1 108.6(2)
N14 O4 Zn1 101.93(19)
N14 O5 Zn1 85.06(19)
N15 O7 Zn2 107.4(2)
N16 O10 Zn2 102.3(2)
N16 O11 Zn2 85.2(2)
N17 O13 Zn3 108.22(18)
N18 O17 Zn3 106.18(19)
N3 C1 N1 126.9(3)
N3 C1 N5 117.1(3)
N1 C1 N5 115.9(3)
N2 C2 N1 125.7(3)
N2 C2 N4 116.9(3)
N1 C2 N4 117.4(3)
N12 C3 C7 121.7(3)
N12 C3 C10 117.7(3)
C7 C3 C10 120.7(3)
N7 C4 C12 120.9(3)
N7 C4 C11 118.3(3)
C12 C4 C11 120.7(3)
N11 C5 C14 121.5(3)
N11 C5 C6 117.8(3)
C14 C5 C6 120.7(3)
N4 C6 C5 110.5(3)
N4 C6 H6A 109.5
C5 C6 H6A 109.5
N4 C6 H6B 109.5
C5 C6 H6B 109.5
H6A C6 H6B 108.1
C29 C7 C3 119.6(3)
C29 C7 H7 120.2
C3 C7 H7 120.2
C13 C8 C28 118.5(3)
C13 C8 H8 120.7
C28 C8 H8 120.7
N10 C9 C25 120.6(3)
N10 C9 C20 117.8(3)
C25 C9 C20 121.4(3)
N4 C10 C3 110.3(2)
N4 C10 H10A 109.6
C3 C10 H10A 109.6
N4 C10 H10B 109.6
C3 C10 H10B 109.6
H10A C10 H10B 108.1
N5 C11 C4 114.2(2)
N5 C11 H11A 108.7
C4 C11 H11A 108.7
N5 C11 H11B 108.7
C4 C11 H11B 108.7
H11A C11 H11B 107.6
C13 C12 C4 119.3(3)
C13 C12 H12 120.4
C4 C12 H12 120.3
C8 C13 C12 119.5(3)
C8 C13 H13 120.3
C12 C13 H13 120.3
C31 C14 C5 119.9(3)
C31 C14 H14 120.1
C5 C14 H14 120.1
C31 C15 C30 119.4(3)
C31 C15 H15 120.3
C30 C15 H15 120.3
N8 C16 C36 121.2(3)
N8 C16 C18 119.5(3)
C36 C16 C18 119.2(3)
N10 C17 C35 122.3(3)
N10 C17 H17 118.9
C35 C17 H17 118.9
N5 C18 C16 114.5(3)
N5 C18 H18A 108.6
C16 C18 H18A 108.6
N5 C18 H18B 108.6
C16 C18 H18B 108.6
H18A C18 H18B 107.6
N12 C19 C22 122.8(3)
N12 C19 H19 118.6
C22 C19 H19 118.6
N6 C20 C9 114.8(3)
N6 C20 H20A 108.6
C9 C20 H20A 108.6
N6 C20 H20B 108.6
C9 C20 H20B 108.6
H20A C20 H20B 107.6
N2 C21 N3 126.8(3)
N2 C21 N6 116.1(3)
N3 C21 N6 117.1(3)
C19 C22 C29 119.2(3)
C19 C22 H22 120.4
C29 C22 H22 120.4
C25 C23 C35 118.8(3)
C25 C23 H23 120.6
C35 C23 H23 120.6
N9 C24 C37 122.7(4)
N9 C24 H24 118.6
C37 C24 H24 118.6
C9 C25 C23 120.3(3)
C9 C25 H25 119.9
C23 C25 H25 119.9
N8 C26 C38 121.5(4)
N8 C26 H26 119.2
C38 C26 H26 119.2
N9 C27 C33 120.0(4)
N9 C27 C32 117.8(3)
C33 C27 C32 122.2(3)
N7 C28 C8 122.2(3)
N7 C28 H28 118.9
C8 C28 H28 118.9
C7 C29 C22 118.7(3)
C7 C29 H29 120.6
C22 C29 H29 120.6
N11 C30 C15 122.4(3)
N11 C30 H30 118.8
C15 C30 H30 118.8
C15 C31 C14 118.6(3)
C15 C31 H31 120.7
C14 C31 H31 120.7
N6 C32 C27 112.9(3)
N6 C32 H32A 109.0
C27 C32 H32A 109.0
N6 C32 H32B 109.0
C27 C32 H32B 109.0
H32A C32 H32B 107.8
C34 C33 C27 120.6(4)
C34 C33 H33 119.7
C27 C33 H33 119.7
C37 C34 C33 119.1(4)
C37 C34 H34 120.5
C33 C34 H34 120.5
C17 C35 C23 118.6(4)
C17 C35 H35 120.7
C23 C35 H35 120.7
C39 C36 C16 119.2(4)
C39 C36 H36 120.4
C16 C36 H36 120.4
C24 C37 C34 118.2(5)
C24 C37 H37 120.9
C34 C37 H37 120.9
C39 C38 C26 119.1(4)
C39 C38 H38 120.4
C26 C38 H38 120.4
C38 C39 C36 119.2(4)
C38 C39 H39 120.4
C36 C39 H39 120.4
N19 C40 C41 178.4(6)
C40 C41 H41A 109.5
C40 C41 H41B 109.5
H41A C41 H41B 109.5
C40 C41 H41C 109.5
H41A C41 H41C 109.5
H41B C41 H41C 109.5
N20 C42 C43 177.3(7)
C42 C43 H43A 109.5
C42 C43 H43B 109.5
H43A C43 H43B 109.5
C42 C43 H43C 109.5
H43A C43 H43C 109.5
H43B C43 H43C 109.5
N21 C44 C45 167.5(10)
C44 C45 H45A 109.5
C44 C45 H45B 109.5
H45A C45 H45B 109.5
C44 C45 H45C 109.5
H45A C45 H45C 109.5
H45B C45 H45C 109.5

loop_
_geom_bond_atom_site_label_1
_geom_bond_atom_site_label_2
_geom_bond_distance
Zn1 N8 2.009(3)
Zn1 N7 2.013(3)
Zn1 O4 2.075(2)
Zn1 O1 2.082(2)
Zn1 O5 2.453(3)
Zn1 N5 2.527(3)
Zn2 N9 1.987(3)
Zn2 N10 2.001(3)
Zn2 O7 2.062(2)
Zn2 O10 2.075(2)
Zn2 O11 2.457(3)
Zn3 O17 1.984(2)
Zn3 O13 1.996(2)
Zn3 N12 2.066(3)
Zn3 N11 2.067(3)
N1 C1 1.336(4)
N1 C2 1.341(4)
N2 C21 1.335(4)
N2 C2 1.339(4)
N3 C1 1.333(4)
N3 C21 1.338(4)
N4 C2 1.371(4)
N4 C6 1.460(4)
N4 C10 1.464(4)
N5 C1 1.386(4)
N5 C18 1.476(4)
N5 C11 1.479(4)
N6 C21 1.385(4)
N6 C20 1.467(4)
N6 C32 1.478(4)
N7 C4 1.341(4)
N7 C28 1.342(4)
N8 C16 1.336(4)
N8 C26 1.355(4)
N9 C27 1.330(5)
N9 C24 1.364(5)
N10 C9 1.346(4)
N10 C17 1.347(4)
N11 C5 1.348(4)
N11 C30 1.353(4)
N12 C19 1.351(4)
N12 C3 1.352(4)
N13 O3 1.223(4)
N13 O2 1.249(4)
N13 O1 1.278(4)
N14 O6 1.222(4)
N14 O5 1.248(4)
N14 O4 1.282(4)
N15 O8 1.227(4)
N15 O9 1.240(4)
N15 O7 1.289(4)
N16 O12 1.219(4)
N16 O11 1.252(4)
N16 O10 1.284(4)
N17 O15 1.223(4)
N17 O14 1.236(4)
N17 O13 1.289(4)
N18 O18 1.218(4)
N18 O16 1.244(4)
N18 O17 1.299(4)
C3 C7 1.387(5)
C3 C10 1.503(4)
C4 C12 1.389(4)
C4 C11 1.510(5)
C5 C14 1.386(5)
C5 C6 1.503(4)
C6 H6A 0.9900
C6 H6B 0.9900
C7 C29 1.380(5)
C7 H7 0.9500
C8 C13 1.376(5)
C8 C28 1.381(5)
C8 H8 0.9500
C9 C25 1.380(5)
C9 C20 1.501(5)
C10 H10A 0.9900
C10 H10B 0.9900
C11 H11A 0.9900
C11 H11B 0.9900
C12 C13 1.381(5)
C12 H12 0.9500
C13 H13 0.9500
C14 C31 1.382(5)
C14 H14 0.9500
C15 C31 1.376(5)
C15 C30 1.379(5)
C15 H15 0.9500
C16 C36 1.391(5)
C16 C18 1.506(5)
C17 C35 1.380(5)
C17 H17 0.9500
C18 H18A 0.9900
C18 H18B 0.9900
C19 C22 1.374(5)
C19 H19 0.9500
C20 H20A 0.9900
C20 H20B 0.9900
C22 C29 1.381(5)
C22 H22 0.9500
C23 C25 1.380(5)
C23 C35 1.384(5)
C23 H23 0.9500
C24 C37 1.368(6)
C24 H24 0.9500
C25 H25 0.9500
C26 C38 1.380(6)
C26 H26 0.9500
C27 C33 1.386(6)
C27 C32 1.515(5)
C28 H28 0.9500
C29 H29 0.9500
C30 H30 0.9500
C31 H31 0.9500
C32 H32A 0.9900
C32 H32B 0.9900
C33 C34 1.384(7)
C33 H33 0.9500
C34 C37 1.374(7)
C34 H34 0.9500
C35 H35 0.9500
C36 C39 1.385(6)
C36 H36 0.9500
C37 H37 0.9500
C38 C39 1.378(7)
C38 H38 0.9500
C39 H39 0.9500
N19 C40 1.141(7)
N20 C42 1.106(7)
N21 C44 1.055(8)
C40 C41 1.458(9)
C41 H41A 0.9800
C41 H41B 0.9800
C41 H41C 0.9800
C42 C43 1.476(10)
C43 H43A 0.9800
C43 H43B 0.9800
C43 H43C 0.9800
C44 C45 1.518(13)
C45 H45A 0.9800
C45 H45B 0.9800
C45 H45C 0.9800

loop_
_geom_torsion_atom_site_label_1
_geom_torsion_atom_site_label_2
_geom_torsion_atom_site_label_3
_geom_torsion_atom_site_label_4
_geom_torsion
N8 Zn1 N5 C1 95.54(19)
N7 Zn1 N5 C1 -94.70(19)
O4 Zn1 N5 C1 3.8(3)
O1 Zn1 N5 C1 178.13(17)
O5 Zn1 N5 C1 -0.87(19)
N8 Zn1 N5 C18 -26.49(19)
N7 Zn1 N5 C18 143.3(2)
O4 Zn1 N5 C18 -118.2(2)
O1 Zn1 N5 C18 56.1(2)
O5 Zn1 N5 C18 -122.89(19)
N8 Zn1 N5 C11 -145.57(19)
N7 Zn1 N5 C11 24.20(18)
O4 Zn1 N5 C11 122.7(2)
O1 Zn1 N5 C11 -63.0(2)
O5 Zn1 N5 C11 118.02(18)
N8 Zn1 N7 C4 7.6(4)
O4 Zn1 N7 C4 -156.8(2)
O1 Zn1 N7 C4 117.9(2)
O5 Zn1 N7 C4 -101.1(2)
N5 Zn1 N7 C4 -12.1(2)
N8 Zn1 N7 C28 -170.6(2)
O4 Zn1 N7 C28 25.1(3)
O1 Zn1 N7 C28 -60.2(3)
O5 Zn1 N7 C28 80.8(3)
N5 Zn1 N7 C28 169.7(3)
N7 Zn1 N8 C16 6.3(4)
O4 Zn1 N8 C16 170.8(3)
O1 Zn1 N8 C16 -104.7(3)
O5 Zn1 N8 C16 114.3(3)
N5 Zn1 N8 C16 26.1(3)
N7 Zn1 N8 C26 166.4(3)
O4 Zn1 N8 C26 -29.0(3)
O1 Zn1 N8 C26 55.4(3)
O5 Zn1 N8 C26 -85.6(3)
N5 Zn1 N8 C26 -173.8(3)
N10 Zn2 N9 C27 15.4(4)
O7 Zn2 N9 C27 -110.3(3)
O10 Zn2 N9 C27 161.6(3)
O11 Zn2 N9 C27 106.8(3)
N10 Zn2 N9 C24 -168.2(3)
O7 Zn2 N9 C24 66.1(3)
O10 Zn2 N9 C24 -22.0(3)
O11 Zn2 N9 C24 -76.8(3)
N9 Zn2 N10 C9 -6.6(4)
O7 Zn2 N10 C9 118.9(2)
O10 Zn2 N10 C9 -153.1(2)
O11 Zn2 N10 C9 -97.8(2)
N9 Zn2 N10 C17 172.1(2)
O7 Zn2 N10 C17 -62.5(3)
O10 Zn2 N10 C17 25.5(3)
O11 Zn2 N10 C17 80.9(3)
O17 Zn3 N11 C5 146.3(3)
O13 Zn3 N11 C5 -76.7(3)
N12 Zn3 N11 C5 24.8(3)
O17 Zn3 N11 C30 -33.9(3)
O13 Zn3 N11 C30 103.1(2)
N12 Zn3 N11 C30 -155.4(2)
O17 Zn3 N12 C19 98.2(3)
O13 Zn3 N12 C19 -39.1(3)
N11 Zn3 N12 C19 -151.8(2)
O17 Zn3 N12 C3 -87.2(3)
O13 Zn3 N12 C3 135.5(3)
N11 Zn3 N12 C3 22.8(3)
O3 N13 O1 Zn1 178.1(3)
O2 N13 O1 Zn1 -1.1(4)
N8 Zn1 O1 N13 74.3(2)
N7 Zn1 O1 N13 -77.1(2)
O4 Zn1 O1 N13 177.4(2)
O5 Zn1 O1 N13 179.0(2)
N5 Zn1 O1 N13 0.6(3)
O6 N14 O4 Zn1 177.2(3)
O5 N14 O4 Zn1 -3.7(4)
N8 Zn1 O4 N14 -86.4(2)
N7 Zn1 O4 N14 85.5(2)
O1 Zn1 O4 N14 -179.3(2)
O5 Zn1 O4 N14 2.00(19)
N5 Zn1 O4 N14 -3.6(3)
O6 N14 O5 Zn1 -177.9(4)
O4 N14 O5 Zn1 3.0(3)
N8 Zn1 O5 N14 100.1(2)
N7 Zn1 O5 N14 -108.9(2)
O4 Zn1 O5 N14 -2.0(2)
O1 Zn1 O5 N14 -4.0(3)
N5 Zn1 O5 N14 174.8(2)
O8 N15 O7 Zn2 179.5(3)
O9 N15 O7 Zn2 -0.1(4)
N9 Zn2 O7 N15 76.5(2)
N10 Zn2 O7 N15 -77.3(2)
O10 Zn2 O7 N15 -179.3(2)
O11 Zn2 O7 N15 178.27(19)
O12 N16 O10 Zn2 179.6(4)
O11 N16 O10 Zn2 -1.6(4)
N9 Zn2 O10 N16 -79.1(2)
N10 Zn2 O10 N16 83.2(2)
O7 Zn2 O10 N16 -177.3(2)
O11 Zn2 O10 N16 0.9(2)
O12 N16 O11 Zn2 -179.9(4)
O10 N16 O11 Zn2 1.3(3)
N9 Zn2 O11 N16 106.8(2)
N10 Zn2 O11 N16 -105.5(2)
O7 Zn2 O11 N16 2.0(3)
O10 Zn2 O11 N16 -0.9(2)
O15 N17 O13 Zn3 178.1(3)
O14 N17 O13 Zn3 -1.9(4)
O17 Zn3 O13 N17 48.5(3)
N12 Zn3 O13 N17 174.0(2)
N11 Zn3 O13 N17 -66.9(2)
O18 N18 O17 Zn3 179.4(3)
O16 N18 O17 Zn3 -1.4(4)
O13 Zn3 O17 N18 49.2(3)
N12 Zn3 O17 N18 -66.5(2)
N11 Zn3 O17 N18 170.6(2)
C21 N3 C1 N1 -1.0(4)
C21 N3 C1 N5 177.2(2)
C2 N1 C1 N3 3.2(4)
C2 N1 C1 N5 -175.1(2)
C18 N5 C1 N3 13.9(4)
C11 N5 C1 N3 156.2(3)
Zn1 N5 C1 N3 -96.4(2)
C18 N5 C1 N1 -167.6(3)
C11 N5 C1 N1 -25.4(4)
Zn1 N5 C1 N1 82.1(2)
C21 N2 C2 N1 1.4(4)
C21 N2 C2 N4 -178.1(3)
C1 N1 C2 N2 -3.4(4)
C1 N1 C2 N4 176.1(3)
C6 N4 C2 N2 -15.3(4)
C10 N4 C2 N2 170.7(3)
C6 N4 C2 N1 165.2(3)
C10 N4 C2 N1 -8.8(4)
C19 N12 C3 C7 1.1(5)
Zn3 N12 C3 C7 -173.4(2)
C19 N12 C3 C10 179.1(3)
Zn3 N12 C3 C10 4.6(4)
C28 N7 C4 C12 -1.6(5)
Zn1 N7 C4 C12 -179.7(2)
C28 N7 C4 C11 174.4(3)
Zn1 N7 C4 C11 -3.7(4)
C30 N11 C5 C14 2.2(5)
Zn3 N11 C5 C14 -178.0(2)
C30 N11 C5 C6 179.7(3)
Zn3 N11 C5 C6 -0.5(4)
C2 N4 C6 C5 -101.6(3)
C10 N4 C6 C5 72.6(3)
N11 C5 C6 N4 -91.9(3)
C14 C5 C6 N4 85.6(4)
N12 C3 C7 C29 -0.9(5)
C10 C3 C7 C29 -178.8(3)
C17 N10 C9 C25 -2.5(5)
Zn2 N10 C9 C25 176.1(2)
C17 N10 C9 C20 173.4(3)
Zn2 N10 C9 C20 -8.0(4)
C2 N4 C10 C3 -118.1(3)
C6 N4 C10 C3 67.7(3)
N12 C3 C10 N4 -94.2(3)
C7 C3 C10 N4 83.8(4)
C1 N5 C11 C4 77.0(3)
C18 N5 C11 C4 -140.2(3)
Zn1 N5 C11 C4 -33.0(3)
N7 C4 C11 N5 29.9(4)
C12 C4 C11 N5 -154.0(3)
N7 C4 C12 C13 2.7(5)
C11 C4 C12 C13 -173.2(3)
C28 C8 C13 C12 0.0(6)
C4 C12 C13 C8 -1.9(5)
N11 C5 C14 C31 -1.7(5)
C6 C5 C14 C31 -179.1(3)
C26 N8 C16 C36 -4.3(6)
Zn1 N8 C16 C36 155.4(4)
C26 N8 C16 C18 179.6(3)
Zn1 N8 C16 C18 -20.7(5)
C9 N10 C17 C35 1.2(5)
Zn2 N10 C17 C35 -177.6(3)
C1 N5 C18 C16 -87.1(4)
C11 N5 C18 C16 131.1(3)
Zn1 N5 C18 C16 24.8(3)
N8 C16 C18 N5 -8.8(5)
C36 C16 C18 N5 175.1(4)
C3 N12 C19 C22 -0.4(5)
Zn3 N12 C19 C22 174.7(3)
C21 N6 C20 C9 79.1(3)
C32 N6 C20 C9 -137.5(3)
N10 C9 C20 N6 38.8(4)
C25 C9 C20 N6 -145.4(3)
C2 N2 C21 N3 1.1(4)
C2 N2 C21 N6 -179.2(2)
C1 N3 C21 N2 -1.3(4)
C1 N3 C21 N6 179.0(2)
C20 N6 C21 N2 -24.6(4)
C32 N6 C21 N2 -168.8(3)
C20 N6 C21 N3 155.1(3)
C32 N6 C21 N3 10.9(4)
N12 C19 C22 C29 -0.6(6)
C27 N9 C24 C37 -1.5(7)
Zn2 N9 C24 C37 -178.1(5)
N10 C9 C25 C23 2.2(5)
C20 C9 C25 C23 -173.6(3)
C35 C23 C25 C9 -0.4(5)
C16 N8 C26 C38 2.0(6)
Zn1 N8 C26 C38 -158.3(4)
C24 N9 C27 C33 -0.1(6)
Zn2 N9 C27 C33 176.3(3)
C24 N9 C27 C32 -178.9(4)
Zn2 N9 C27 C32 -2.6(5)
C4 N7 C28 C8 -0.4(5)
Zn1 N7 C28 C8 177.8(3)
C13 C8 C28 N7 1.2(6)
C3 C7 C29 C22 -0.1(5)
C19 C22 C29 C7 0.8(6)
C5 N11 C30 C15 -1.3(5)
Zn3 N11 C30 C15 178.9(3)
C31 C15 C30 N11 -0.1(6)
C30 C15 C31 C14 0.7(6)
C5 C14 C31 C15 0.2(6)
C21 N6 C32 C27 -77.6(4)
C20 N6 C32 C27 139.2(3)
N9 C27 C32 N6 -34.2(5)
C33 C27 C32 N6 146.9(4)
N9 C27 C33 C34 1.4(8)
C32 C27 C33 C34 -179.8(5)
C27 C33 C34 C37 -1.2(10)
N10 C17 C35 C23 0.6(6)
C25 C23 C35 C17 -1.0(5)
N8 C16 C36 C39 2.7(8)
C18 C16 C36 C39 178.7(5)
N9 C24 C37 C34 1.6(9)
C33 C34 C37 C24 -0.3(10)
N8 C26 C38 C39 2.1(8)
C26 C38 C39 C36 -3.7(9)
C16 C36 C39 C38 1.4(9)
